data_7009411
loop_
_publ_author_name
'Andrews, Philip C.'
'Duggan, Peter J.'
'Fallon, Gary D.'
'McCarthy, Tom D.'
'Peatt, Anna C.'

_publ_section_title
;
 Solid state structures of the chiral lithium amide complexes
 (S&#x200A;)-[(Ph(Me)CH)(PhCH2)NLi&#x00B7;thf]2 and
 (R)-[(Ph(Me)CH)(PhCH2)NLi&#x00B7;pmdta]&#x200A;&#x2020;
;
_journal_issue 12
_journal_name_full 'Journal of the Chemical Society, Dalton Transactions'
_journal_page_first 1937
_journal_paper_doi 10.1039/b000747l
_journal_year 2000
_chemical_formula_sum 'C24 H39 Li N4'
_chemical_formula_weight 390.53
_chemical_name_systematic
; 
 ? 
;
_space_group_IT_number 4
_symmetry_cell_setting monoclinic
_symmetry_space_group_name_Hall 'P 2yb'
_symmetry_space_group_name_H-M 'P 1 21 1'
_atom_sites_solution_hydrogens geom
_atom_sites_solution_primary direct
_atom_sites_solution_secondary difmap
_audit_creation_method SHELXL-97
_cell_angle_alpha 90.00
_cell_angle_beta 96.161(2)
_cell_angle_gamma 90.00
_cell_formula_units_Z 2
_cell_length_a 9.0295(2)
_cell_length_b 12.6622(4)
_cell_length_c 10.5340(3)
_cell_measurement_temperature 123(2)
_cell_volume 1197.43(6)
_computing_structure_refinement 'SHELXL-97 (Sheldrick, 1997)'
_computing_structure_solution 'SHELXS-97 (Sheldrick, 1990)'
_diffrn_ambient_temperature 123(2)
_diffrn_measured_fraction_theta_full 0.993
_diffrn_measured_fraction_theta_max 0.985
_diffrn_measurement_device_type CCD
_diffrn_radiation_monochromator graphite
_diffrn_radiation_source 'fine-focus sealed tube'
_diffrn_radiation_type MoK\a
_diffrn_radiation_wavelength 0.71073
_diffrn_reflns_av_R_equivalents 0.0000
_diffrn_reflns_av_sigmaI/netI 0.0468
_diffrn_reflns_limit_h_max 11
_diffrn_reflns_limit_h_min 0
_diffrn_reflns_limit_k_max 16
_diffrn_reflns_limit_k_min 0
_diffrn_reflns_limit_l_max 13
_diffrn_reflns_limit_l_min -13
_diffrn_reflns_number 2943
_diffrn_reflns_theta_full 27.50
_diffrn_reflns_theta_max 27.89
_diffrn_reflns_theta_min 2.27
_exptl_absorpt_coefficient_mu 0.064
_exptl_crystal_colour colourless
_exptl_crystal_density_diffrn 1.083
_exptl_crystal_density_method 'not measured'
_exptl_crystal_description prismatic
_exptl_crystal_F_000 428
_refine_diff_density_max 0.860
_refine_diff_density_min -0.332
_refine_diff_density_rms 0.063
_refine_ls_abs_structure_details 'Flack H D (1983), Acta Cryst. A39, 876-881'
_refine_ls_abs_structure_Flack 0(5)
_refine_ls_extinction_method none
_refine_ls_goodness_of_fit_ref 1.089
_refine_ls_hydrogen_treatment mixed
_refine_ls_matrix_type full
_refine_ls_number_parameters 267
_refine_ls_number_reflns 2943
_refine_ls_number_restraints 0
_refine_ls_restrained_S_all 1.089
_refine_ls_R_factor_all 0.0964
_refine_ls_R_factor_gt 0.0776
_refine_ls_shift/su_max 0.019
_refine_ls_shift/su_mean 0.001
_refine_ls_structure_factor_coef Fsqd
_refine_ls_weighting_details 'calc w=1/[\s^2^(Fo^2^)+(0.0693P)^2^+1.5131P] where P=(Fo^2^+2Fc^2^)/3'
_refine_ls_weighting_scheme calc
_refine_ls_wR_factor_gt 0.1734
_refine_ls_wR_factor_ref 0.1877
_reflns_number_gt 2470
_reflns_number_total 2943
_reflns_threshold_expression >2sigma(I)
_cod_data_source_file b000747l.txt
_cod_data_source_block rLi.pmdeta
_cod_depositor_comments
;
The following automatic conversions were performed:
'_symmetry_cell_setting' value 'Monoclinic' changed to 'monoclinic'
according to '/home/saulius/struct/CIF-dictionaries/cif_core.dic'
dictionary named 'cif_core.dic' version 2.4.1 from 2010-06-29.

Automatic conversion script
Id: cif_fix_enum 1527 2010-12-29 10:47:43Z saulius 
;
_cod_original_sg_symbol_H-M P2(1)
_cod_database_code 7009411

loop_
_symmetry_equiv_pos_as_xyz
'x, y, z'
'-x, y+1/2, -z'

loop_
_atom_site_label
_atom_site_type_symbol
_atom_site_fract_x
_atom_site_fract_y
_atom_site_fract_z
_atom_site_U_iso_or_equiv
_atom_site_adp_type
_atom_site_occupancy
_atom_site_symmetry_multiplicity
_atom_site_calc_flag
_atom_site_refinement_flags
_atom_site_disorder_assembly
_atom_site_disorder_group
N1 N -0.7465(3) 0.1921 0.1569(3) 0.0175(7) Uani 1 1 d . . .
N2 N -0.4131(4) 0.3479(4) 0.2296(4) 0.0284(9) Uani 1 1 d . . .
N3 N -0.4133(4) 0.0636(4) 0.2438(4) 0.0275(9) Uani 1 1 d . . .
N4 N -0.4556(3) 0.2172(4) 0.4488(3) 0.0221(7) Uani 1 1 d . . .
C1 C -0.6444(4) 0.1960(5) -0.0467(4) 0.0279(9) Uani 1 1 d . . .
H1A H -0.6474 0.2734 -0.0488 0.042 Uiso 1 1 calc R . .
H1B H -0.6578 0.1686 -0.1342 0.042 Uiso 1 1 calc R . .
H1C H -0.5479 0.1726 -0.0046 0.042 Uiso 1 1 calc R . .
C2 C -0.7684(4) 0.1548(4) 0.0267(4) 0.0193(8) Uani 1 1 d . . .
H2 H -0.7635 0.0759 0.0278 0.023 Uiso 1 1 calc R . .
C3 C -0.9196(4) 0.1882(4) -0.0445(3) 0.0201(8) Uani 1 1 d . . .
C4 C -0.9571(5) 0.2947(5) -0.0543(4) 0.0296(10) Uani 1 1 d . . .
H4 H -0.8891 0.3463 -0.0175 0.036 Uiso 1 1 calc R . .
C5 C -1.0930(6) 0.3266(6) -0.1171(4) 0.0403(13) Uani 1 1 d . . .
H5 H -1.1160 0.3996 -0.1251 0.048 Uiso 1 1 calc R . .
C6 C -1.1949(5) 0.2522(6) -0.1682(4) 0.0373(13) Uani 1 1 d . . .
H6 H -1.2888 0.2738 -0.2091 0.045 Uiso 1 1 calc R . .
C7 C -1.1590(5) 0.1467(6) -0.1591(4) 0.0387(13) Uani 1 1 d . . .
H7 H -1.2283 0.0954 -0.1946 0.046 Uiso 1 1 calc R . .
C8 C -1.0211(5) 0.1143(5) -0.0980(4) 0.0270(9) Uani 1 1 d . . .
H8 H -0.9969 0.0412 -0.0932 0.032 Uiso 1 1 calc R . .
C9 C -0.8608(5) 0.1501(4) 0.2296(4) 0.0240(9) Uani 1 1 d . . .
H9A H -0.8297 0.0793 0.2625 0.029 Uiso 1 1 calc R . .
H9B H -0.9542 0.1415 0.1723 0.029 Uiso 1 1 calc R . .
C10 C -0.8904(4) 0.2200(4) 0.3407(4) 0.0211(9) Uani 1 1 d . . .
C11 C -0.8907(4) 0.3295(5) 0.3288(4) 0.0254(9) Uani 1 1 d . . .
H11 H -0.8683 0.3602 0.2508 0.030 Uiso 1 1 calc R . .
C12 C -0.9229(5) 0.3951(5) 0.4280(5) 0.0353(12) Uani 1 1 d . . .
H12 H -0.9219 0.4696 0.4175 0.042 Uiso 1 1 calc R . .
C13 C -0.9565(5) 0.3517(6) 0.5421(5) 0.0413(14) Uani 1 1 d . . .
H13 H -0.9787 0.3961 0.6102 0.050 Uiso 1 1 calc R . .
C14 C -0.9574(5) 0.2438(6) 0.5557(4) 0.0408(14) Uani 1 1 d . . .
H14 H -0.9796 0.2138 0.6341 0.049 Uiso 1 1 calc R . .
C15 C -0.9262(5) 0.1779(5) 0.4558(4) 0.0302(11) Uani 1 1 d . . .
H15 H -0.9294 0.1035 0.4664 0.036 Uiso 1 1 calc R . .
C16 C -0.2716(6) 0.0601(6) 0.1969(7) 0.0549(16) Uani 1 1 d . . .
H16A H -0.2311 -0.0116 0.2065 0.082 Uiso 1 1 calc R . .
H16B H -0.2039 0.1096 0.2453 0.082 Uiso 1 1 calc R . .
H16C H -0.2821 0.0798 0.1064 0.082 Uiso 1 1 calc R . .
C17 C -0.5105(6) -0.0178(5) 0.1890(7) 0.0477(15) Uani 1 1 d . . .
H17A H -0.5217 -0.0110 0.0958 0.071 Uiso 1 1 calc R . .
H17B H -0.6081 -0.0109 0.2207 0.071 Uiso 1 1 calc R . .
H17C H -0.4679 -0.0870 0.2130 0.071 Uiso 1 1 calc R . .
C18 C -0.4017(6) 0.0389(5) 0.3857(5) 0.0386(12) Uani 1 1 d . . .
H18A H -0.5008 0.0177 0.4090 0.046 Uiso 1 1 calc R . .
H18B H -0.3326 -0.0211 0.4046 0.046 Uiso 1 1 calc R . .
C19 C -0.3485(5) 0.1295(5) 0.4618(4) 0.0325(11) Uani 1 1 d . . .
H19A H -0.2524 0.1535 0.4345 0.039 Uiso 1 1 calc R . .
H19B H -0.3308 0.1085 0.5526 0.039 Uiso 1 1 calc R . .
C20 C -0.5589(5) 0.2098(5) 0.5463(4) 0.0332(11) Uani 1 1 d . . .
H20A H -0.6158 0.1440 0.5348 0.050 Uiso 1 1 calc R . .
H20B H -0.6274 0.2701 0.5382 0.050 Uiso 1 1 calc R . .
H20C H -0.5026 0.2105 0.6312 0.050 Uiso 1 1 calc R . .
C21 C -0.3839(6) 0.3222(5) 0.4623(5) 0.0420(13) Uani 1 1 d . . .
H21A H -0.3093 0.3214 0.5384 0.050 Uiso 1 1 calc R . .
H21B H -0.4605 0.3754 0.4774 0.050 Uiso 1 1 calc R . .
C22 C -0.3090(6) 0.3553(5) 0.3492(5) 0.0401(12) Uani 1 1 d . . .
H22A H -0.2732 0.4289 0.3610 0.048 Uiso 1 1 calc R . .
H22B H -0.2215 0.3094 0.3417 0.048 Uiso 1 1 calc R . .
C23 C -0.5243(7) 0.4301(5) 0.2096(7) 0.0501(16) Uani 1 1 d . . .
H23A H -0.4751 0.4991 0.2109 0.075 Uiso 1 1 calc R . .
H23B H -0.5902 0.4272 0.2776 0.075 Uiso 1 1 calc R . .
H23C H -0.5829 0.4197 0.1267 0.075 Uiso 1 1 calc R . .
C24 C -0.3157(6) 0.3530(5) 0.1260(6) 0.0423(13) Uani 1 1 d . . .
H24A H -0.3741 0.3372 0.0444 0.063 Uiso 1 1 calc R . .
H24B H -0.2353 0.3011 0.1421 0.063 Uiso 1 1 calc R . .
H24C H -0.2730 0.4239 0.1228 0.063 Uiso 1 1 calc R . .
Li1 Li -0.5445(7) 0.2083(6) 0.2431(6) 0.0190(13) Uani 1 1 d . . .

loop_
_atom_site_aniso_label
_atom_site_aniso_U_11
_atom_site_aniso_U_22
_atom_site_aniso_U_33
_atom_site_aniso_U_23
_atom_site_aniso_U_13
_atom_site_aniso_U_12
N1 0.0162(14) 0.0219(17) 0.0147(14) 0.0009(13) 0.0037(12) -0.0025(13)
N2 0.036(2) 0.0243(19) 0.0247(18) 0.0071(15) 0.0008(16) -0.0124(17)
N3 0.0230(18) 0.026(2) 0.031(2) -0.0051(16) -0.0094(15) 0.0068(16)
N4 0.0150(15) 0.031(2) 0.0199(16) 0.0023(15) -0.0008(13) -0.0030(14)
C1 0.0234(19) 0.038(3) 0.024(2) -0.003(2) 0.0071(17) 0.002(2)
C2 0.0172(17) 0.0186(19) 0.0215(19) -0.0017(16) -0.0009(15) 0.0001(15)
C3 0.0185(18) 0.030(2) 0.0119(16) -0.0006(16) 0.0022(14) 0.0006(17)
C4 0.035(2) 0.027(2) 0.027(2) -0.0048(18) 0.002(2) 0.0084(19)
C5 0.040(3) 0.057(4) 0.024(2) 0.001(2) 0.004(2) 0.027(3)
C6 0.022(2) 0.069(4) 0.020(2) 0.003(2) -0.0027(18) 0.015(2)
C7 0.025(2) 0.071(4) 0.019(2) 0.000(2) -0.0028(18) -0.015(3)
C8 0.026(2) 0.035(2) 0.0194(19) 0.0017(18) 0.0020(17) -0.0044(19)
C9 0.0216(19) 0.024(2) 0.026(2) -0.0045(18) 0.0022(16) -0.0069(17)
C10 0.0101(16) 0.032(2) 0.0206(18) -0.0022(17) 0.0002(14) -0.0021(16)
C11 0.0168(18) 0.033(3) 0.026(2) -0.0070(18) 0.0033(17) -0.0022(17)
C12 0.024(2) 0.038(3) 0.044(3) -0.016(2) 0.005(2) -0.001(2)
C13 0.021(2) 0.067(4) 0.038(3) -0.025(3) 0.011(2) -0.010(2)
C14 0.026(2) 0.077(4) 0.022(2) -0.006(2) 0.0084(19) -0.013(2)
C15 0.022(2) 0.046(3) 0.023(2) 0.0002(19) 0.0045(17) -0.0094(19)
C16 0.041(3) 0.056(4) 0.072(4) 0.001(3) 0.023(3) 0.013(3)
C17 0.038(3) 0.020(2) 0.084(5) 0.001(3) 0.001(3) 0.005(2)
C18 0.035(3) 0.035(3) 0.046(3) 0.012(2) 0.002(2) 0.002(2)
C19 0.023(2) 0.052(3) 0.021(2) 0.007(2) -0.0017(17) 0.011(2)
C20 0.030(2) 0.050(3) 0.0202(19) 0.000(2) 0.0045(17) 0.003(2)
C21 0.044(3) 0.044(3) 0.035(3) 0.000(2) -0.011(2) -0.020(2)
C22 0.038(3) 0.040(3) 0.041(3) 0.002(2) -0.003(2) -0.010(2)
C23 0.044(3) 0.028(3) 0.083(5) -0.002(3) 0.025(3) -0.005(2)
C24 0.030(2) 0.040(3) 0.058(3) 0.020(3) 0.010(2) -0.003(2)
Li1 0.018(3) 0.019(3) 0.019(3) -0.004(3) -0.003(2) 0.003(3)

loop_
_atom_type_symbol
_atom_type_description
_atom_type_scat_dispersion_real
_atom_type_scat_dispersion_imag
_atom_type_scat_source
C C 0.0033 0.0016 'International Tables Vol C Tables 4.2.6.8 and 6.1.1.4'
H H 0.0000 0.0000 'International Tables Vol C Tables 4.2.6.8 and 6.1.1.4'
Li Li -0.0003 0.0001 'International Tables Vol C Tables 4.2.6.8 and 6.1.1.4'
N N 0.0061 0.0033 'International Tables Vol C Tables 4.2.6.8 and 6.1.1.4'

loop_
_geom_angle_atom_site_label_1
_geom_angle_atom_site_label_2
_geom_angle_atom_site_label_3
_geom_angle
_geom_angle_site_symmetry_1
_geom_angle_site_symmetry_3
_geom_angle_publ_flag
C2 N1 C9 110.4(3) . . ?
C2 N1 Li1 120.0(3) . . ?
C9 N1 Li1 118.3(3) . . ?
C23 N2 C24 108.7(4) . . ?
C23 N2 C22 116.3(5) . . ?
C24 N2 C22 104.5(4) . . ?
C23 N2 Li1 102.9(3) . . ?
C24 N2 Li1 117.6(4) . . ?
C22 N2 Li1 107.4(3) . . ?
C16 N3 C17 111.8(5) . . ?
C16 N3 C18 111.5(4) . . ?
C17 N3 C18 102.9(4) . . ?
C16 N3 Li1 122.3(4) . . ?
C17 N3 Li1 107.1(3) . . ?
C18 N3 Li1 99.0(3) . . ?
C20 N4 C19 110.4(4) . . ?
C20 N4 C21 107.2(4) . . ?
C19 N4 C21 113.2(4) . . ?
C20 N4 Li1 119.2(3) . . ?
C19 N4 Li1 102.5(3) . . ?
C21 N4 Li1 104.3(3) . . ?
N1 C2 C1 109.7(3) . . ?
N1 C2 C3 113.3(3) . . ?
C1 C2 C3 108.7(3) . . ?
C8 C3 C4 118.6(4) . . ?
C8 C3 C2 121.6(4) . . ?
C4 C3 C2 119.8(4) . . ?
C5 C4 C3 120.8(5) . . ?
C6 C5 C4 120.2(5) . . ?
C7 C6 C5 119.5(4) . . ?
C6 C7 C8 120.5(5) . . ?
C3 C8 C7 120.3(5) . . ?
N1 C9 C10 112.9(3) . . ?
C11 C10 C15 117.5(4) . . ?
C11 C10 C9 120.7(4) . . ?
C15 C10 C9 121.7(4) . . ?
C12 C11 C10 121.7(4) . . ?
C13 C12 C11 119.9(5) . . ?
C14 C13 C12 119.3(5) . . ?
C13 C14 C15 120.8(5) . . ?
C10 C15 C14 120.8(5) . . ?
C19 C18 N3 111.4(4) . . ?
C18 C19 N4 111.7(4) . . ?
N4 C21 C22 114.0(4) . . ?
N2 C22 C21 111.0(4) . . ?
N1 Li1 N2 123.4(4) . . ?
N1 Li1 N3 113.1(3) . . ?
N2 Li1 N3 112.9(3) . . ?
N1 Li1 N4 132.5(3) . . ?
N2 Li1 N4 83.0(3) . . ?
N3 Li1 N4 84.3(3) . . ?

loop_
_geom_bond_atom_site_label_1
_geom_bond_atom_site_label_2
_geom_bond_distance
_geom_bond_site_symmetry_2
_geom_bond_publ_flag
N1 C2 1.444(5) . ?
N1 C9 1.450(5) . ?
N1 Li1 1.959(7) . ?
N2 C23 1.445(7) . ?
N2 C24 1.474(7) . ?
N2 C22 1.491(6) . ?
N2 Li1 2.143(8) . ?
N3 C16 1.421(7) . ?
N3 C17 1.434(7) . ?
N3 C18 1.520(7) . ?
N3 Li1 2.181(8) . ?
N4 C20 1.462(5) . ?
N4 C19 1.469(6) . ?
N4 C21 1.478(6) . ?
N4 Li1 2.231(7) . ?
C1 C2 1.521(5) . ?
C2 C3 1.544(5) . ?
C3 C8 1.386(6) . ?
C3 C4 1.392(6) . ?
C4 C5 1.390(6) . ?
C5 C6 1.384(8) . ?
C6 C7 1.376(8) . ?
C7 C8 1.401(7) . ?
C9 C10 1.514(6) . ?
C10 C11 1.393(7) . ?
C10 C15 1.393(6) . ?
C11 C12 1.390(6) . ?
C12 C13 1.384(8) . ?
C13 C14 1.374(9) . ?
C14 C15 1.396(7) . ?
C18 C19 1.452(8) . ?
C21 C22 1.493(8) . ?
